data_1575990
loop_
_publ_author_name
'Mishra, Atreyee'
'Black, Dominic J.'
'Bradford, Thomas S.'
'Djoko, Karrera Y.'
'Hofmann, Benjamin J.'
'Hunter, Jamie J.'
'Lord, Rianne M.'
'Pal, Robert'
'Smart, Harvey J.'
'Stringer, Tameryn'
'Walton, James W.'

_publ_section_title
;
 Copper pyrithione complexes with endoplasmic reticulum localisation
 showing anticancer activity <i>via</i> ROS generation.
;
_journal_issue 44
_journal_name_full 'Chemical science'
_journal_page_first 21104
_journal_page_last 21110
_journal_paper_doi 10.1039/d4sc06628f
_journal_volume 16
_journal_year 2025
_chemical_formula_moiety 'C12 H12 Cu N2 O4 S2'
_chemical_formula_sum 'C12 H12 Cu N2 O4 S2'
_chemical_formula_weight 375.90
_space_group_crystal_system orthorhombic
_space_group_IT_number 61
_space_group_name_Hall '-P 2ac 2ab'
_space_group_name_H-M_alt 'P b c a'
_atom_sites_solution_hydrogens geom
_atom_sites_solution_primary direct
_audit_creation_date 2024-08-13
_audit_creation_method
;
Olex2 1.5-beta
(compiled 2024.02.16 svn.r378c4104 for OlexSys, GUI svn.r6928)
;
_audit_update_record
;
2024-08-13 deposited with the CCDC.	2025-10-02 downloaded from the CCDC.
;
_cell_angle_alpha 90
_cell_angle_beta 90
_cell_angle_gamma 90
_cell_formula_units_Z 12
_cell_length_a 16.8078(5)
_cell_length_b 13.2442(4)
_cell_length_c 18.6661(5)
_cell_measurement_reflns_used 9990
_cell_measurement_temperature 120.0
_cell_measurement_theta_max 30.90
_cell_measurement_theta_min 2.50
_cell_volume 4155.2(2)
_computing_cell_refinement 'SAINT V8.40A (Bruker, 2019)'
_computing_data_collection 'APEX3 v.2017.3_0 (Bruker AXS, 2017)'
_computing_data_reduction 'SAINT V8.40A (Bruker, 2019)'
_computing_molecular_graphics 'Olex2 1.5-beta (Dolomanov et al., 2009)'
_computing_publication_material 'Olex2 1.5-beta (Dolomanov et al., 2009)'
_computing_structure_refinement 'SHELXL 2018/3 (Sheldrick, 2015)'
_computing_structure_solution 'XS  (Sheldrick, 2008)'
_diffrn_ambient_temperature 120.00
_diffrn_detector_area_resol_mean 54.4
_diffrn_detector_type 'CPA sensor'
_diffrn_measured_fraction_theta_full 0.999
_diffrn_measured_fraction_theta_max 0.999
_diffrn_measurement_device '3-circle diffractometer'
_diffrn_measurement_device_type 'Bruker D8 Venture'
_diffrn_measurement_method '\w- and \f-scans'
_diffrn_radiation_type 'Mo K\a'
_diffrn_radiation_wavelength 0.71073
_diffrn_reflns_av_R_equivalents 0.0716
_diffrn_reflns_av_unetI/netI 0.0284
_diffrn_reflns_Laue_measured_fraction_full 0.999
_diffrn_reflns_Laue_measured_fraction_max 0.999
_diffrn_reflns_limit_h_max 23
_diffrn_reflns_limit_h_min -23
_diffrn_reflns_limit_k_max 18
_diffrn_reflns_limit_k_min -18
_diffrn_reflns_limit_l_max 26
_diffrn_reflns_limit_l_min -26
_diffrn_reflns_number 96553
_diffrn_reflns_point_group_measured_fraction_full 0.999
_diffrn_reflns_point_group_measured_fraction_max 0.999
_diffrn_reflns_theta_full 25.242
_diffrn_reflns_theta_max 29.999
_diffrn_reflns_theta_min 2.182
_diffrn_source_current 1.4
_diffrn_source_power 0.07
_diffrn_source_voltage 50.0
_exptl_absorpt_coefficient_mu 1.894
_exptl_absorpt_correction_T_max 0.7462
_exptl_absorpt_correction_T_min 0.6773
_exptl_absorpt_correction_type multi-scan
_exptl_absorpt_process_details
;
SADABS-2016/2 (Bruker,2016/2) was used for absorption correction.
wR2(int) was 0.0732 before and 0.0589 after correction.
The Ratio of minimum to maximum transmission is 0.9077.
The \l/2 correction factor is Not present.
;
_exptl_crystal_colour 'clear light brown'
_exptl_crystal_colour_lustre clear
_exptl_crystal_colour_modifier light
_exptl_crystal_colour_primary brown
_exptl_crystal_density_diffrn 1.803
_exptl_crystal_description plate
_exptl_crystal_F_000 2292
_exptl_crystal_size_max 0.09
_exptl_crystal_size_mid 0.08
_exptl_crystal_size_min 0.001
_refine_diff_density_max 0.863
_refine_diff_density_min -0.409
_refine_diff_density_rms 0.091
_refine_ls_extinction_method none
_refine_ls_goodness_of_fit_ref 1.124
_refine_ls_hydrogen_treatment constr
_refine_ls_matrix_type full
_refine_ls_number_parameters 289
_refine_ls_number_reflns 6056
_refine_ls_number_restraints 0
_refine_ls_restrained_S_all 1.124
_refine_ls_R_factor_all 0.0538
_refine_ls_R_factor_gt 0.0438
_refine_ls_shift/su_max 0.001
_refine_ls_shift/su_mean 0.000
_refine_ls_structure_factor_coef Fsqd
_refine_ls_weighting_details 'w=1/[\s^2^(Fo^2^)+(0.0243P)^2^+8.9160P] where P=(Fo^2^+2Fc^2^)/3'
_refine_ls_weighting_scheme calc
_refine_ls_wR_factor_gt 0.0849
_refine_ls_wR_factor_ref 0.0882
_reflns_Friedel_coverage 0.000
_reflns_number_gt 5235
_reflns_number_total 6056
_reflns_threshold_expression 'I > 2\s(I)'
_cod_data_source_file d4sc06628f2.cif
_cod_data_source_block cis_trans_Cu3_OMe_PT
_cod_depositor_comments 'Adding full bibliography for 1575988--1575993.cif.'
_cod_database_code 1575990
_shelx_shelxl_version_number 2018/3
_shelx_space_group_comment
;
The symmetry employed for this shelxl refinement is uniquely defined
by the following loop, which should always be used as a source of
symmetry information in preference to the above space-group names.
They are only intended as comments.
;
_shelx_estimated_absorpt_t_max 0.998
_shelx_estimated_absorpt_t_min 0.848
_computing_bruker_data_scaling 'SADABS V2012/1 (Bruker AXS Inc.)'
_olex2_refinement_description
;
1. Fixed Uiso
 At 1.2 times of:
  All C(H) groups
 At 1.5 times of:
  All C(H,H,H) groups
2.a Aromatic/amide H refined with riding coordinates:
 C3(H3), C4(H4), C5(H5), C9(H9), C10(H10), C11(H11), C15(H15), C16(H16),
 C17(H17)
2.b Idealised Me refined as rotating group:
 C6(H6A,H6B,H6C), C12(H12A,H12B,H12C), C18(H18A,H18B,H18C)
;
_olex2_submission_special_instructions 'No special instructions were received'

loop_
_space_group_symop_operation_xyz
'x, y, z'
'-x+1/2, -y, z+1/2'
'x+1/2, -y+1/2, -z'
'-x, y+1/2, -z+1/2'
'-x, -y, -z'
'x-1/2, y, -z-1/2'
'-x-1/2, y-1/2, z'
'x, -y-1/2, z-1/2'

loop_
_atom_site_label
_atom_site_type_symbol
_atom_site_fract_x
_atom_site_fract_y
_atom_site_fract_z
_atom_site_U_iso_or_equiv
_atom_site_adp_type
_atom_site_occupancy
_atom_site_site_symmetry_order
_atom_site_calc_flag
_atom_site_refinement_flags_posn
_atom_site_refinement_flags_adp
_atom_site_refinement_flags_occupancy
_atom_site_disorder_assembly
_atom_site_disorder_group
Cu1 Cu 0.500000 0.500000 1.000000 0.01644(10) Uani 1 2 d S . P . .
S1 S 0.57057(4) 0.60880(5) 0.93316(3) 0.01730(13) Uani 1 1 d . . . . .
O1 O 0.52427(12) 0.39690(14) 0.92943(10) 0.0216(4) Uani 1 1 d . . . . .
O2 O 0.66448(12) 0.64366(14) 0.80550(10) 0.0228(4) Uani 1 1 d . . . . .
N1 N 0.57246(13) 0.42415(17) 0.87616(11) 0.0183(4) Uani 1 1 d . . . . .
C1 C 0.59746(15) 0.52111(19) 0.87019(13) 0.0168(5) Uani 1 1 d . . . . .
C2 C 0.64499(15) 0.5450(2) 0.80945(14) 0.0194(5) Uani 1 1 d . . . . .
C3 C 0.66767(15) 0.4715(2) 0.76159(14) 0.0213(5) Uani 1 1 d . . . . .
H3 H 0.700708 0.487371 0.721865 0.026 Uiso 1 1 calc R U . . .
C4 C 0.64063(16) 0.3720(2) 0.77299(15) 0.0237(6) Uani 1 1 d . . . . .
H4 H 0.656056 0.320093 0.740764 0.028 Uiso 1 1 calc R U . . .
C5 C 0.59270(17) 0.3494(2) 0.82956(14) 0.0220(5) Uani 1 1 d . . . . .
H5 H 0.573702 0.282544 0.836385 0.026 Uiso 1 1 calc R U . . .
C6 C 0.70283(17) 0.6765(2) 0.74067(15) 0.0266(6) Uani 1 1 d . . . . .
H6A H 0.669647 0.658693 0.699399 0.040 Uiso 1 1 calc R U . . .
H6B H 0.754738 0.643410 0.736310 0.040 Uiso 1 1 calc R U . . .
H6C H 0.710219 0.749904 0.742149 0.040 Uiso 1 1 calc R U . . .
Cu2 Cu 0.37476(2) 0.46804(2) 0.82927(2) 0.01433(7) Uani 1 1 d . . . . .
S2 S 0.33405(4) 0.57269(5) 0.91506(3) 0.01874(13) Uani 1 1 d . . . . .
S3 S 0.42784(4) 0.58315(5) 0.75535(3) 0.01801(13) Uani 1 1 d . . . . .
O3 O 0.30992(12) 0.36493(14) 0.87464(10) 0.0205(4) Uani 1 1 d . . . . .
O4 O 0.24285(11) 0.60411(14) 1.04644(10) 0.0206(4) Uani 1 1 d . . . . .
O5 O 0.41664(11) 0.36597(13) 0.76650(9) 0.0178(4) Uani 1 1 d . . . . .
O6 O 0.52413(12) 0.62604(14) 0.62942(10) 0.0230(4) Uani 1 1 d . . . . .
N2 N 0.27357(13) 0.38962(16) 0.93487(11) 0.0174(4) Uani 1 1 d . . . . .
N3 N 0.45984(12) 0.39717(15) 0.71073(11) 0.0137(4) Uani 1 1 d . . . . .
C7 C 0.27758(14) 0.48529(18) 0.96033(13) 0.0139(4) Uani 1 1 d . . . . .
C8 C 0.23607(15) 0.50669(19) 1.02471(13) 0.0164(5) Uani 1 1 d . . . . .
C9 C 0.19355(16) 0.4322(2) 1.05952(14) 0.0200(5) Uani 1 1 d . . . . .
H9 H 0.165799 0.446463 1.102693 0.024 Uiso 1 1 calc R U . . .
C10 C 0.19228(16) 0.3364(2) 1.03007(14) 0.0221(5) Uani 1 1 d . . . . .
H10 H 0.163055 0.284417 1.053241 0.026 Uiso 1 1 calc R U . . .
C11 C 0.23211(16) 0.3155(2) 0.96863(14) 0.0211(5) Uani 1 1 d . . . . .
H11 H 0.231034 0.249172 0.949259 0.025 Uiso 1 1 calc R U . . .
C12 C 0.19072(17) 0.6361(2) 1.10286(14) 0.0239(6) Uani 1 1 d . . . . .
H12A H 0.135760 0.618511 1.090508 0.036 Uiso 1 1 calc R U . . .
H12B H 0.195094 0.709318 1.109076 0.036 Uiso 1 1 calc R U . . .
H12C H 0.205671 0.602169 1.147545 0.036 Uiso 1 1 calc R U . . .
C13 C 0.47064(14) 0.49695(18) 0.69822(12) 0.0138(4) Uani 1 1 d . . . . .
C14 C 0.51676(15) 0.52474(18) 0.63788(13) 0.0161(5) Uani 1 1 d . . . . .
C15 C 0.54950(15) 0.4520(2) 0.59429(14) 0.0193(5) Uani 1 1 d . . . . .
H15 H 0.580708 0.470463 0.553932 0.023 Uiso 1 1 calc R U . . .
C16 C 0.53596(16) 0.3500(2) 0.61053(14) 0.0188(5) Uani 1 1 d . . . . .
H16 H 0.557988 0.298901 0.580840 0.023 Uiso 1 1 calc R U . . .
C17 C 0.49154(15) 0.32388(19) 0.66845(14) 0.0183(5) Uani 1 1 d . . . . .
H17 H 0.482677 0.254730 0.679363 0.022 Uiso 1 1 calc R U . . .
C18 C 0.57182(19) 0.6611(2) 0.57095(15) 0.0273(6) Uani 1 1 d . . . . .
H18A H 0.548795 0.637634 0.525683 0.041 Uiso 1 1 calc R U . . .
H18B H 0.625991 0.634595 0.575824 0.041 Uiso 1 1 calc R U . . .
H18C H 0.573334 0.735067 0.571322 0.041 Uiso 1 1 calc R U . . .

loop_
_atom_site_aniso_label
_atom_site_aniso_U_11
_atom_site_aniso_U_22
_atom_site_aniso_U_33
_atom_site_aniso_U_23
_atom_site_aniso_U_13
_atom_site_aniso_U_12
Cu1 0.0217(2) 0.01473(19) 0.01291(19) -0.00072(15) 0.00091(16) -0.00442(16)
S1 0.0224(3) 0.0149(3) 0.0146(3) 0.0007(2) 0.0018(2) -0.0008(2)
O1 0.0309(10) 0.0150(9) 0.0189(9) -0.0016(7) 0.0049(8) -0.0088(8)
O2 0.0275(10) 0.0210(9) 0.0198(9) 0.0047(7) 0.0076(8) 0.0007(8)
N1 0.0185(10) 0.0206(11) 0.0158(10) -0.0016(8) -0.0021(8) 0.0005(8)
C1 0.0151(11) 0.0197(12) 0.0156(11) 0.0015(9) -0.0040(9) 0.0018(9)
C2 0.0160(11) 0.0250(13) 0.0172(11) 0.0019(10) -0.0012(9) 0.0018(10)
C3 0.0153(12) 0.0321(14) 0.0167(12) -0.0022(10) -0.0004(9) 0.0052(10)
C4 0.0174(13) 0.0307(15) 0.0230(13) -0.0109(11) -0.0045(10) 0.0055(11)
C5 0.0249(13) 0.0189(12) 0.0222(13) -0.0064(10) -0.0069(11) 0.0021(10)
C6 0.0239(14) 0.0335(15) 0.0223(13) 0.0076(12) 0.0073(11) -0.0003(12)
Cu2 0.01492(14) 0.01486(14) 0.01320(13) -0.00123(11) 0.00239(11) 0.00008(11)
S2 0.0231(3) 0.0134(3) 0.0197(3) -0.0011(2) 0.0067(2) -0.0008(2)
S3 0.0226(3) 0.0137(3) 0.0177(3) -0.0018(2) 0.0060(2) 0.0006(2)
O3 0.0268(10) 0.0172(9) 0.0174(9) 0.0015(7) 0.0019(8) -0.0057(7)
O4 0.0216(9) 0.0206(9) 0.0194(9) -0.0048(7) 0.0066(7) -0.0004(7)
O5 0.0210(9) 0.0162(8) 0.0161(8) -0.0022(7) 0.0059(7) -0.0004(7)
O6 0.0311(11) 0.0165(9) 0.0213(9) 0.0012(7) 0.0081(8) -0.0027(8)
N2 0.0175(10) 0.0162(10) 0.0186(10) -0.0013(8) -0.0003(8) -0.0007(8)
N3 0.0138(9) 0.0155(10) 0.0119(9) -0.0013(7) -0.0014(7) -0.0002(7)
C7 0.0130(10) 0.0143(11) 0.0143(10) 0.0002(8) 0.0000(8) 0.0014(8)
C8 0.0151(11) 0.0197(12) 0.0145(10) 0.0002(9) -0.0001(9) 0.0040(9)
C9 0.0183(12) 0.0266(13) 0.0152(11) 0.0032(10) 0.0021(9) 0.0013(10)
C10 0.0206(13) 0.0237(13) 0.0219(13) 0.0053(10) 0.0017(10) -0.0032(10)
C11 0.0222(13) 0.0183(12) 0.0229(13) 0.0008(10) 0.0028(10) -0.0043(10)
C12 0.0237(13) 0.0292(14) 0.0189(12) -0.0042(11) 0.0063(10) 0.0046(11)
C13 0.0132(10) 0.0159(11) 0.0124(10) -0.0011(8) -0.0004(8) 0.0013(9)
C14 0.0161(11) 0.0153(11) 0.0169(11) -0.0003(9) 0.0018(9) -0.0013(9)
C15 0.0169(12) 0.0253(13) 0.0157(11) -0.0019(10) 0.0035(9) -0.0014(10)
C16 0.0195(12) 0.0197(12) 0.0174(11) -0.0064(9) 0.0003(10) 0.0020(10)
C17 0.0186(12) 0.0169(12) 0.0193(12) -0.0039(9) -0.0010(10) 0.0027(9)
C18 0.0363(16) 0.0253(14) 0.0204(13) 0.0027(11) 0.0085(12) -0.0061(12)

loop_
_atom_type_symbol
_atom_type_description
_atom_type_scat_dispersion_real
_atom_type_scat_dispersion_imag
_atom_type_scat_source
C C 0.0033 0.0016 'International Tables Vol C Tables 4.2.6.8 and 6.1.1.4'
H H 0.0000 0.0000 'International Tables Vol C Tables 4.2.6.8 and 6.1.1.4'
Cu Cu 0.3201 1.2651 'International Tables Vol C Tables 4.2.6.8 and 6.1.1.4'
N N 0.0061 0.0033 'International Tables Vol C Tables 4.2.6.8 and 6.1.1.4'
O O 0.0106 0.0060 'International Tables Vol C Tables 4.2.6.8 and 6.1.1.4'
S S 0.1246 0.1234 'International Tables Vol C Tables 4.2.6.8 and 6.1.1.4'

loop_
_geom_angle_atom_site_label_1
_geom_angle_atom_site_label_2
_geom_angle_atom_site_label_3
_geom_angle
_geom_angle_site_symmetry_1
_geom_angle_site_symmetry_3
_geom_angle_publ_flag
S1 Cu1 S1 180.0 . 5_667 ?
O1 Cu1 S1 87.90(6) . . ?
O1 Cu1 S1 87.90(6) 5_667 5_667 ?
O1 Cu1 S1 92.10(6) 5_667 . ?
O1 Cu1 S1 92.10(6) . 5_667 ?
O1 Cu1 O1 180.00(8) . 5_667 ?
C1 S1 Cu1 94.91(9) . . ?
N1 O1 Cu1 116.34(14) . . ?
C2 O2 C6 116.6(2) . . ?
O1 N1 C1 120.4(2) . . ?
O1 N1 C5 115.6(2) . . ?
C1 N1 C5 124.0(2) . . ?
N1 C1 S1 120.27(19) . . ?
N1 C1 C2 116.7(2) . . ?
C2 C1 S1 123.0(2) . . ?
O2 C2 C1 113.3(2) . . ?
O2 C2 C3 125.6(2) . . ?
C3 C2 C1 121.1(3) . . ?
C2 C3 H3 120.9 . . ?
C2 C3 C4 118.3(2) . . ?
C4 C3 H3 120.9 . . ?
C3 C4 H4 119.6 . . ?
C5 C4 C3 120.9(2) . . ?
C5 C4 H4 119.6 . . ?
N1 C5 C4 118.9(3) . . ?
N1 C5 H5 120.5 . . ?
C4 C5 H5 120.5 . . ?
O2 C6 H6A 109.5 . . ?
O2 C6 H6B 109.5 . . ?
O2 C6 H6C 109.5 . . ?
H6A C6 H6B 109.5 . . ?
H6A C6 H6C 109.5 . . ?
H6B C6 H6C 109.5 . . ?
S2 Cu2 S3 98.15(3) . . ?
O3 Cu2 S2 87.23(6) . . ?
O3 Cu2 S3 166.00(6) . . ?
O5 Cu2 S2 171.49(6) . . ?
O5 Cu2 S3 87.56(6) . . ?
O5 Cu2 O3 88.67(8) . . ?
C7 S2 Cu2 95.98(8) . . ?
C13 S3 Cu2 95.55(9) . . ?
N2 O3 Cu2 117.18(15) . . ?
C8 O4 C12 116.7(2) . . ?
N3 O5 Cu2 117.18(14) . . ?
C14 O6 C18 117.4(2) . . ?
O3 N2 C7 120.5(2) . . ?
O3 N2 C11 116.9(2) . . ?
C7 N2 C11 122.6(2) . . ?
O5 N3 C13 120.64(19) . . ?
O5 N3 C17 116.4(2) . . ?
C13 N3 C17 123.0(2) . . ?
N2 C7 S2 119.00(18) . . ?
N2 C7 C8 117.4(2) . . ?
C8 C7 S2 123.62(19) . . ?
O4 C8 C7 113.7(2) . . ?
O4 C8 C9 125.6(2) . . ?
C9 C8 C7 120.7(2) . . ?
C8 C9 H9 120.8 . . ?
C8 C9 C10 118.4(2) . . ?
C10 C9 H9 120.8 . . ?
C9 C10 H10 119.5 . . ?
C11 C10 C9 121.1(2) . . ?
C11 C10 H10 119.5 . . ?
N2 C11 H11 120.1 . . ?
C10 C11 N2 119.8(2) . . ?
C10 C11 H11 120.1 . . ?
O4 C12 H12A 109.5 . . ?
O4 C12 H12B 109.5 . . ?
O4 C12 H12C 109.5 . . ?
H12A C12 H12B 109.5 . . ?
H12A C12 H12C 109.5 . . ?
H12B C12 H12C 109.5 . . ?
N3 C13 S3 118.99(18) . . ?
N3 C13 C14 117.7(2) . . ?
C14 C13 S3 123.34(19) . . ?
O6 C14 C13 113.6(2) . . ?
O6 C14 C15 126.0(2) . . ?
C15 C14 C13 120.5(2) . . ?
C14 C15 H15 120.6 . . ?
C14 C15 C16 118.8(2) . . ?
C16 C15 H15 120.6 . . ?
C15 C16 H16 119.8 . . ?
C17 C16 C15 120.4(2) . . ?
C17 C16 H16 119.8 . . ?
N3 C17 H17 120.2 . . ?
C16 C17 N3 119.7(2) . . ?
C16 C17 H17 120.2 . . ?
O6 C18 H18A 109.5 . . ?
O6 C18 H18B 109.5 . . ?
O6 C18 H18C 109.5 . . ?
H18A C18 H18B 109.5 . . ?
H18A C18 H18C 109.5 . . ?
H18B C18 H18C 109.5 . . ?

loop_
_geom_bond_atom_site_label_1
_geom_bond_atom_site_label_2
_geom_bond_distance
_geom_bond_site_symmetry_2
_geom_bond_publ_flag
Cu1 S1 2.2450(6) 5_667 ?
Cu1 S1 2.2450(6) . ?
Cu1 O1 1.9407(18) 5_667 ?
Cu1 O1 1.9407(18) . ?
S1 C1 1.713(3) . ?
O1 N1 1.332(3) . ?
O2 C2 1.349(3) . ?
O2 C6 1.438(3) . ?
N1 C1 1.356(3) . ?
N1 C5 1.361(3) . ?
C1 C2 1.423(4) . ?
C2 C3 1.375(4) . ?
C3 H3 0.9500 . ?
C3 C4 1.410(4) . ?
C4 H4 0.9500 . ?
C4 C5 1.361(4) . ?
C5 H5 0.9500 . ?
C6 H6A 0.9800 . ?
C6 H6B 0.9800 . ?
C6 H6C 0.9800 . ?
Cu2 S2 2.2256(7) . ?
Cu2 S3 2.2414(7) . ?
Cu2 O3 1.9417(18) . ?
Cu2 O5 1.9224(17) . ?
S2 C7 1.719(2) . ?
S3 C13 1.720(2) . ?
O3 N2 1.321(3) . ?
O4 C8 1.357(3) . ?
O4 C12 1.434(3) . ?
O5 N3 1.335(3) . ?
O6 C14 1.357(3) . ?
O6 C18 1.432(3) . ?
N2 C7 1.355(3) . ?
N2 C11 1.359(3) . ?
N3 C13 1.354(3) . ?
N3 C17 1.360(3) . ?
C7 C8 1.418(3) . ?
C8 C9 1.380(4) . ?
C9 H9 0.9500 . ?
C9 C10 1.383(4) . ?
C10 H10 0.9500 . ?
C10 C11 1.356(4) . ?
C11 H11 0.9500 . ?
C12 H12A 0.9800 . ?
C12 H12B 0.9800 . ?
C12 H12C 0.9800 . ?
C13 C14 1.416(3) . ?
C14 C15 1.376(3) . ?
C15 H15 0.9500 . ?
C15 C16 1.403(4) . ?
C16 H16 0.9500 . ?
C16 C17 1.359(4) . ?
C17 H17 0.9500 . ?
C18 H18A 0.9800 . ?
C18 H18B 0.9800 . ?
C18 H18C 0.9800 . ?

loop_
_geom_torsion_atom_site_label_1
_geom_torsion_atom_site_label_2
_geom_torsion_atom_site_label_3
_geom_torsion_atom_site_label_4
_geom_torsion
_geom_torsion_site_symmetry_1
_geom_torsion_site_symmetry_2
_geom_torsion_site_symmetry_3
_geom_torsion_site_symmetry_4
_geom_torsion_publ_flag
O1 N1 C1 S1 2.6(3) . . . . ?
N1 C1 S1 Cu1 0.4(2) . . . . ?
C1 N1 O1 Cu1 -4.6(3) . . . . ?
C1 C2 O2 C6 -171.5(2) . . . . ?
C2 C1 S1 Cu1 179.3(2) . . . . ?
C2 C1 N1 O1 -176.4(2) . . . . ?
C2 C1 N1 C5 2.7(4) . . . . ?
C3 C2 O2 C6 9.0(4) . . . . ?
C5 N1 O1 Cu1 176.21(17) . . . . ?
C5 N1 C1 S1 -178.3(2) . . . . ?
O3 N2 C7 S2 -2.7(3) . . . . ?
O5 N3 C13 S3 0.0(3) . . . . ?
N2 C7 S2 Cu2 -0.2(2) . . . . ?
N3 C13 S3 Cu2 1.8(2) . . . . ?
C7 N2 O3 Cu2 4.5(3) . . . . ?
C7 C8 O4 C12 168.4(2) . . . . ?
C8 C7 S2 Cu2 178.02(19) . . . . ?
C8 C7 N2 O3 179.0(2) . . . . ?
C8 C7 N2 C11 -0.2(4) . . . . ?
C9 C8 O4 C12 -11.4(4) . . . . ?
C11 N2 O3 Cu2 -176.21(18) . . . . ?
C11 N2 C7 S2 178.1(2) . . . . ?
C13 N3 O5 Cu2 -2.4(3) . . . . ?
C13 C14 O6 C18 178.2(2) . . . . ?
C14 C13 S3 Cu2 -178.6(2) . . . . ?
C14 C13 N3 O5 -179.7(2) . . . . ?
C14 C13 N3 C17 0.4(3) . . . . ?
C15 C14 O6 C18 -1.6(4) . . . . ?
C17 N3 O5 Cu2 177.57(16) . . . . ?
C17 N3 C13 S3 -179.90(19) . . . . ?
